data_2202863
loop_
_publ_author_name
'Li, Xiao-Fang'
'Feng, Ya-Qing'
'Gao, Bo'
Chen,Hong-Liang

_publ_section_title
1-Methyl-spiro[2.3']oxindole-spiro[3.2'']5'',6''-dihydroimidazo[2'',1''-<i>b</i>]thiazol-3''-one-4-(2-benzo[1,3]dioxol-5-yl)pyrrolidine
_journal_issue 10
_journal_name_full 'Acta Crystallographica Section E'
_journal_page_first o1467
_journal_page_last o1468
_journal_paper_doi 10.1107/S1600536803019512
_journal_volume 59
_journal_year 2003
_chemical_formula_moiety 'C23 H20 N4 O4 S'
_chemical_formula_sum 'C23 H20 N4 O4 S'
_chemical_formula_weight 448.49
_chemical_melting_point .543E-305
_chemical_name_systematic
;1-Methyl-spiro[2.3']oxindole-spiro[3.2"]5",6"-dihydro-imidazo
[2",1"-b]thiazol-3"-one -4-(2-benzo[1,3]dioxol-5-yl)-pyrrolidine
;
_space_group_IT_number 2
_symmetry_cell_setting triclinic
_symmetry_space_group_name_Hall '-P 1'
_symmetry_space_group_name_H-M 'P -1'
_cell_angle_alpha 85.690(7)
_cell_angle_beta 72.206(7)
_cell_angle_gamma 79.169(8)
_cell_formula_units_Z 2
_cell_length_a 8.741(4)
_cell_length_b 9.255(4)
_cell_length_c 14.097(7)
_cell_measurement_reflns_used 1010
_cell_measurement_temperature 293(2)
_cell_measurement_theta_max 26.46
_cell_measurement_theta_min 2.50
_cell_volume 1066.3(9)
_computing_cell_refinement SMART
_computing_data_collection 'SMART (Bruker, 1997)'
_computing_data_reduction 'SAINT (Bruker, 1997)'
_computing_molecular_graphics 'SHELXTL (Bruker, 1997)'
_computing_publication_material SHELXTL
_computing_structure_refinement 'SHELXL97 (Sheldrick, 1997)'
_computing_structure_solution 'SHELXS97 (Sheldrick, 1997)'
_diffrn_ambient_temperature 293(2)
_diffrn_measured_fraction_theta_full 0.994
_diffrn_measured_fraction_theta_max 0.994
_diffrn_measurement_device_type 'CCD area detector'
_diffrn_measurement_method '\f and \w'
_diffrn_radiation_monochromator graphite
_diffrn_radiation_source 'fine-focus sealed tube'
_diffrn_radiation_type MoK\a
_diffrn_radiation_wavelength 0.71073
_diffrn_reflns_av_R_equivalents 0.0193
_diffrn_reflns_av_sigmaI/netI 0.0166
_diffrn_reflns_limit_h_max 10
_diffrn_reflns_limit_h_min -10
_diffrn_reflns_limit_k_max 11
_diffrn_reflns_limit_k_min -11
_diffrn_reflns_limit_l_max 17
_diffrn_reflns_limit_l_min -17
_diffrn_reflns_number 14787
_diffrn_reflns_theta_full 26.47
_diffrn_reflns_theta_max 26.47
_diffrn_reflns_theta_min 1.52
_diffrn_standards_number 0
_exptl_absorpt_coefficient_mu 0.191
_exptl_absorpt_correction_T_max 0.960
_exptl_absorpt_correction_T_min 0.863
_exptl_absorpt_correction_type multi-scan
_exptl_absorpt_process_details '(SADABS Bruker, 1997)'
_exptl_crystal_colour colorless
_exptl_crystal_density_diffrn 1.397
_exptl_crystal_density_method 'not measured'
_exptl_crystal_description block
_exptl_crystal_F_000 468
_exptl_crystal_size_max 0.28
_exptl_crystal_size_mid 0.22
_exptl_crystal_size_min 0.20
_refine_diff_density_max 0.285
_refine_diff_density_min -0.213
_refine_ls_extinction_method none
_refine_ls_goodness_of_fit_ref 1.091
_refine_ls_hydrogen_treatment constr
_refine_ls_matrix_type full
_refine_ls_number_parameters 290
_refine_ls_number_reflns 4388
_refine_ls_number_restraints 0
_refine_ls_restrained_S_all 1.091
_refine_ls_R_factor_all 0.0420
_refine_ls_R_factor_gt 0.0341
_refine_ls_shift/su_max 0.000
_refine_ls_shift/su_mean 0.000
_refine_ls_structure_factor_coef Fsqd
_refine_ls_weighting_details 'calc w = 1/[\s^2^(Fo^2^)+(0.0840P)^2^] where P = (Fo^2^+2Fc^2^)/3'
_refine_ls_weighting_scheme calc
_refine_ls_wR_factor_ref 0.1072
_reflns_number_gt 3798
_reflns_number_total 4388
_reflns_threshold_expression I>2\s(I)
_cod_data_source_file om6173.cif
_cod_data_source_block I
_cod_depositor_comments
;
The following automatic conversions were performed:
'_symmetry_cell_setting' value 'Triclinic' changed to 'triclinic'
according to '/home/saulius/struct/CIF-dictionaries/cif_core.dic'
dictionary named 'cif_core.dic' version 2.4.1 from 2010-06-29.

Automatic conversion script
Id: cif_fix_enum 1527 2010-12-29 10:47:43Z saulius 

The following automatic conversions were performed:

'_symmetry_cell_setting' value 'Triclinic' changed to 'triclinic'
according to /home/saulius/struct/CIF-dictionaries/cif_core.dic
dictionary named 'cif_core.dic' version 2.4.1 from 2010-06-29.

Automatic conversion script
Id: cif_fix_values 1715 2011-07-08 13:25:40Z adriana 
;
_cod_original_cell_volume 1066.4(9)
_cod_database_code 2202863
_cod_database_fobs_code 2202863

loop_
_symmetry_equiv_pos_as_xyz
'x, y, z'
'-x, -y, -z'

loop_
_atom_site_label
_atom_site_fract_x
_atom_site_fract_y
_atom_site_fract_z
_atom_site_U_iso_or_equiv
_atom_site_adp_type
_atom_site_calc_flag
_atom_site_refinement_flags
_atom_site_occupancy
_atom_site_disorder_assembly
_atom_site_disorder_group
_atom_site_type_symbol
S1 0.32348(5) 0.52740(4) 0.21667(3) 0.03640(12) Uani d . 1 . . S
N1 0.43770(16) 0.25981(13) 0.25712(9) 0.0367(3) Uani d . 1 . . N
N2 0.3203(2) 0.27016(15) 0.13435(11) 0.0513(4) Uani d . 1 . . N
N3 0.69036(15) 0.59321(14) 0.30717(9) 0.0357(3) Uani d . 1 . . N
N4 0.69629(18) 0.59354(15) 0.05818(9) 0.0442(3) Uani d . 1 . . N
H4 0.6966 0.6359 0.0017 0.053 Uiso calc R 1 . . H
O1 0.54625(14) 0.27798(12) 0.38221(8) 0.0394(3) Uani d . 1 . . O
O2 0.53801(16) 0.78017(12) 0.16051(9) 0.0490(3) Uani d . 1 . . O
O3 -0.05404(17) 0.97182(14) 0.35571(11) 0.0602(4) Uani d . 1 . . O
O4 -0.22692(16) 0.90232(16) 0.50477(12) 0.0680(4) Uani d . 1 . . O
C1 0.46612(17) 0.49963(14) 0.29192(10) 0.0283(3) Uani d . 1 . . C
C2 0.48738(17) 0.33329(15) 0.31813(10) 0.0302(3) Uani d . 1 . . C
C3 0.35882(18) 0.34049(16) 0.19407(10) 0.0339(3) Uani d . 1 . . C
C4 0.3765(4) 0.1123(2) 0.15350(18) 0.0774(7) Uani d . 1 . . C
H4A 0.4551 0.0680 0.0938 0.093 Uiso calc R 1 . . H
H4B 0.2849 0.0602 0.1731 0.093 Uiso calc R 1 . . H
C5 0.4559(3) 0.10349(17) 0.23800(14) 0.0527(5) Uani d . 1 . . C
H5A 0.3982 0.0512 0.2962 0.063 Uiso calc R 1 . . H
H5B 0.5698 0.0571 0.2164 0.063 Uiso calc R 1 . . H
C6 0.41472(17) 0.59236(15) 0.38852(10) 0.0312(3) Uani d . 1 . . C
H6 0.4268 0.5225 0.4426 0.037 Uiso calc R 1 . . H
C7 0.54808(19) 0.68544(17) 0.37120(11) 0.0370(3) Uani d . 1 . . C
H7A 0.5210 0.7784 0.3384 0.044 Uiso calc R 1 . . H
H7B 0.5658 0.7045 0.4334 0.044 Uiso calc R 1 . . H
C8 0.63814(17) 0.53925(15) 0.23012(10) 0.0307(3) Uani d . 1 . . C
C9 0.61488(19) 0.65574(16) 0.14701(11) 0.0356(3) Uani d . 1 . . C
C10 0.7801(2) 0.45195(18) 0.06871(11) 0.0400(3) Uani d . 1 . . C
C11 0.8772(3) 0.3571(2) -0.00492(14) 0.0598(5) Uani d . 1 . . C
H11 0.8893 0.3808 -0.0718 0.072 Uiso calc R 1 . . H
C12 0.9564(3) 0.2254(2) 0.02362(16) 0.0675(6) Uani d . 1 . . C
H12 1.0220 0.1590 -0.0249 0.081 Uiso calc R 1 . . H
C13 0.9401(2) 0.1904(2) 0.12233(16) 0.0602(5) Uani d . 1 . . C
H13 0.9958 0.1015 0.1397 0.072 Uiso calc R 1 . . H
C14 0.8415(2) 0.28645(19) 0.19607(13) 0.0461(4) Uani d . 1 . . C
H14 0.8320 0.2636 0.2628 0.055 Uiso calc R 1 . . H
C15 0.75789(18) 0.41621(16) 0.16905(11) 0.0342(3) Uani d . 1 . . C
C16 0.24205(18) 0.67487(15) 0.42160(11) 0.0328(3) Uani d . 1 . . C
C17 0.1869(2) 0.79171(16) 0.36411(11) 0.0377(3) Uani d . 1 . . C
H17 0.2555 0.8216 0.3043 0.045 Uiso calc R 1 . . H
C18 0.0281(2) 0.85975(16) 0.39987(12) 0.0402(4) Uani d . 1 . . C
C19 -0.0743(2) 0.81805(18) 0.48832(14) 0.0446(4) Uani d . 1 . . C
C20 -0.0238(2) 0.7064(2) 0.54605(14) 0.0510(4) Uani d . 1 . . C
H20 -0.0935 0.6791 0.6063 0.061 Uiso calc R 1 . . H
C21 0.1377(2) 0.63450(18) 0.51080(12) 0.0415(4) Uani d . 1 . . C
H21 0.1761 0.5574 0.5484 0.050 Uiso calc R 1 . . H
C22 -0.2136(3) 1.0048(2) 0.42374(17) 0.0625(5) Uani d . 1 . . C
H22A -0.2329 1.1040 0.4478 0.075 Uiso calc R 1 . . H
H22B -0.2944 0.9985 0.3906 0.075 Uiso calc R 1 . . H
C23 0.8363(2) 0.6593(2) 0.27220(14) 0.0552(5) Uani d . 1 . . C
H23A 0.9244 0.5899 0.2327 0.083 Uiso calc R 1 . . H
H23B 0.8647 0.6861 0.3283 0.083 Uiso calc R 1 . . H
H23C 0.8163 0.7455 0.2325 0.083 Uiso calc R 1 . . H

loop_
_atom_site_aniso_label
_atom_site_aniso_U_11
_atom_site_aniso_U_22
_atom_site_aniso_U_33
_atom_site_aniso_U_12
_atom_site_aniso_U_13
_atom_site_aniso_U_23
S1 0.0434(2) 0.02935(19) 0.0429(2) -0.00033(14) -0.02566(17) -0.00157(14)
N1 0.0499(8) 0.0256(6) 0.0383(7) -0.0048(5) -0.0199(6) 0.0010(5)
N2 0.0831(11) 0.0375(7) 0.0468(8) -0.0158(7) -0.0363(8) 0.0016(6)
N3 0.0366(7) 0.0453(7) 0.0287(6) -0.0104(5) -0.0118(5) -0.0049(5)
N4 0.0609(9) 0.0450(7) 0.0254(6) -0.0082(6) -0.0127(6) 0.0036(5)
O1 0.0478(6) 0.0364(5) 0.0348(5) 0.0003(4) -0.0190(5) 0.0047(4)
O2 0.0722(8) 0.0302(6) 0.0443(6) -0.0048(5) -0.0204(6) 0.0032(5)
O3 0.0650(8) 0.0454(7) 0.0684(9) 0.0130(6) -0.0313(7) 0.0016(6)
O4 0.0430(7) 0.0629(9) 0.0875(10) 0.0112(6) -0.0152(7) -0.0050(8)
C1 0.0326(7) 0.0273(6) 0.0266(6) -0.0016(5) -0.0133(5) -0.0002(5)
C2 0.0313(7) 0.0295(7) 0.0275(7) -0.0017(5) -0.0078(5) 0.0001(5)
C3 0.0412(8) 0.0326(7) 0.0303(7) -0.0084(6) -0.0137(6) 0.0022(5)
C4 0.139(2) 0.0374(10) 0.0813(15) -0.0134(12) -0.0709(16) -0.0025(10)
C5 0.0837(13) 0.0279(8) 0.0545(10) -0.0077(8) -0.0333(10) -0.0010(7)
C6 0.0372(7) 0.0305(7) 0.0263(6) -0.0017(6) -0.0119(6) -0.0020(5)
C7 0.0448(8) 0.0383(8) 0.0302(7) -0.0079(6) -0.0131(6) -0.0065(6)
C8 0.0365(7) 0.0311(7) 0.0260(6) -0.0060(6) -0.0116(6) 0.0001(5)
C9 0.0458(8) 0.0346(7) 0.0302(7) -0.0120(6) -0.0146(6) 0.0025(6)
C10 0.0435(9) 0.0451(9) 0.0310(7) -0.0088(7) -0.0091(6) -0.0038(6)
C11 0.0672(12) 0.0692(13) 0.0349(9) -0.0031(10) -0.0053(8) -0.0141(8)
C12 0.0617(12) 0.0663(13) 0.0597(12) 0.0089(10) -0.0023(10) -0.0261(10)
C13 0.0488(10) 0.0537(11) 0.0663(12) 0.0097(8) -0.0093(9) -0.0076(9)
C14 0.0384(8) 0.0494(9) 0.0455(9) 0.0020(7) -0.0113(7) 0.0003(7)
C15 0.0331(7) 0.0386(8) 0.0303(7) -0.0058(6) -0.0081(6) -0.0033(6)
C16 0.0394(8) 0.0274(6) 0.0322(7) -0.0025(6) -0.0126(6) -0.0045(5)
C17 0.0473(9) 0.0314(7) 0.0341(7) -0.0028(6) -0.0137(6) -0.0025(6)
C18 0.0506(9) 0.0288(7) 0.0453(9) 0.0005(6) -0.0236(7) -0.0051(6)
C19 0.0381(8) 0.0391(8) 0.0564(10) 0.0014(6) -0.0163(7) -0.0108(7)
C20 0.0436(9) 0.0508(10) 0.0479(10) -0.0042(7) -0.0014(8) 0.0030(8)
C21 0.0441(9) 0.0375(8) 0.0383(8) -0.0021(6) -0.0095(7) 0.0032(6)
C22 0.0593(12) 0.0473(10) 0.0856(15) 0.0147(9) -0.0394(11) -0.0167(10)
C23 0.0503(10) 0.0756(13) 0.0464(10) -0.0293(9) -0.0109(8) -0.0098(9)

loop_
_atom_type_symbol
_atom_type_description
_atom_type_scat_dispersion_real
_atom_type_scat_dispersion_imag
_atom_type_scat_source
C C 0.0033 0.0016 'International Tables Vol C Tables 4.2.6.8 and 6.1.1.4'
H H 0.0000 0.0000 'International Tables Vol C Tables 4.2.6.8 and 6.1.1.4'
N N 0.0061 0.0033 'International Tables Vol C Tables 4.2.6.8 and 6.1.1.4'
O O 0.0106 0.0060 'International Tables Vol C Tables 4.2.6.8 and 6.1.1.4'
S S 0.1246 0.1234 'International Tables Vol C Tables 4.2.6.8 and 6.1.1.4'

loop_
_geom_angle_atom_site_label_1
_geom_angle_atom_site_label_2
_geom_angle_atom_site_label_3
_geom_angle
C3 S1 C1 91.46(6)
C2 N1 C3 118.21(12)
C2 N1 C5 133.04(13)
C3 N1 C5 108.67(12)
C3 N2 C4 106.04(14)
C8 N3 C23 115.59(12)
C8 N3 C7 106.84(12)
C23 N3 C7 115.15(14)
C9 N4 C10 111.97(12)
C9 N4 H4 124.0
C10 N4 H4 124.0
C18 O3 C22 105.59(15)
C19 O4 C22 105.53(15)
C2 C1 C6 110.54(11)
C2 C1 C8 109.00(11)
C6 C1 C8 104.21(11)
C2 C1 S1 104.66(9)
C6 C1 S1 116.84(9)
C8 C1 S1 111.52(9)
O1 C2 N1 125.45(13)
O1 C2 C1 123.90(13)
N1 C2 C1 110.59(11)
N2 C3 N1 117.30(14)
N2 C3 S1 131.27(12)
N1 C3 S1 111.38(11)
N2 C4 C5 107.50(14)
N2 C4 H4A 110.2
C5 C4 H4A 110.2
N2 C4 H4B 110.2
C5 C4 H4B 110.2
H4A C4 H4B 108.5
N1 C5 C4 100.48(13)
N1 C5 H5A 111.7
C4 C5 H5A 111.7
N1 C5 H5B 111.7
C4 C5 H5B 111.7
H5A C5 H5B 109.4
C16 C6 C7 115.70(12)
C16 C6 C1 117.18(11)
C7 C6 C1 104.28(11)
C16 C6 H6 106.3
C7 C6 H6 106.3
C1 C6 H6 106.3
N3 C7 C6 102.78(12)
N3 C7 H7A 111.2
C6 C7 H7A 111.2
N3 C7 H7B 111.2
C6 C7 H7B 111.2
H7A C7 H7B 109.1
N3 C8 C15 114.90(12)
N3 C8 C9 114.45(12)
C15 C8 C9 101.40(11)
N3 C8 C1 101.79(11)
C15 C8 C1 115.56(12)
C9 C8 C1 109.15(11)
O2 C9 N4 126.35(14)
O2 C9 C8 125.98(13)
N4 C9 C8 107.67(13)
C11 C10 C15 121.64(16)
C11 C10 N4 128.20(16)
C15 C10 N4 110.12(13)
C10 C11 C12 117.82(18)
C10 C11 H11 121.1
C12 C11 H11 121.1
C13 C12 C11 121.31(18)
C13 C12 H12 119.3
C11 C12 H12 119.3
C12 C13 C14 120.48(18)
C12 C13 H13 119.8
C14 C13 H13 119.8
C15 C14 C13 118.94(17)
C15 C14 H14 120.5
C13 C14 H14 120.5
C14 C15 C10 119.73(14)
C14 C15 C8 131.85(14)
C10 C15 C8 108.42(13)
C21 C16 C17 120.01(14)
C21 C16 C6 118.77(13)
C17 C16 C6 121.22(13)
C18 C17 C16 117.11(15)
C18 C17 H17 121.4
C16 C17 H17 121.4
C17 C18 O3 127.66(16)
C17 C18 C19 122.26(15)
O3 C18 C19 110.06(15)
C20 C19 C18 121.90(15)
C20 C19 O4 128.15(17)
C18 C19 O4 109.94(15)
C19 C20 C21 116.93(16)
C19 C20 H20 121.5
C21 C20 H20 121.5
C16 C21 C20 121.79(15)
C16 C21 H21 119.1
C20 C21 H21 119.1
O4 C22 O3 108.68(14)
O4 C22 H22A 110.0
O3 C22 H22A 110.0
O4 C22 H22B 110.0
O3 C22 H22B 110.0
H22A C22 H22B 108.3
N3 C23 H23A 109.5
N3 C23 H23B 109.5
H23A C23 H23B 109.5
N3 C23 H23C 109.5
H23A C23 H23C 109.5
H23B C23 H23C 109.5

loop_
_geom_bond_atom_site_label_1
_geom_bond_atom_site_label_2
_geom_bond_site_symmetry_2
_geom_bond_distance
_geom_bond_publ_flag
S1 C3 . 1.7353(17) ?
S1 C1 . 1.8421(15) ?
N1 C2 . 1.3483(19) ?
N1 C3 . 1.3800(19) ?
N1 C5 . 1.462(2) ?
N2 C3 . 1.258(2) ?
N2 C4 . 1.483(2) ?
N3 C8 . 1.4518(18) ?
N3 C23 . 1.452(2) ?
N3 C7 . 1.456(2) ?
N4 C9 . 1.347(2) ?
N4 C10 . 1.397(2) ?
N4 H4 . 0.8600 ?
O1 C2 . 1.2077(17) ?
O2 C9 . 1.2157(19) ?
O3 C18 . 1.3695(19) ?
O3 C22 . 1.423(3) ?
O4 C19 . 1.374(2) ?
O4 C22 . 1.420(3) ?
C1 C2 . 1.5460(19) ?
C1 C6 . 1.5651(19) ?
C1 C8 . 1.585(2) ?
C4 C5 . 1.542(3) ?
C4 H4A . 0.9700 ?
C4 H4B . 0.9700 ?
C5 H5A . 0.9700 ?
C5 H5B . 0.9700 ?
C6 C16 . 1.506(2) ?
C6 C7 . 1.527(2) ?
C6 H6 . 0.9800 ?
C7 H7A . 0.9700 ?
C7 H7B . 0.9700 ?
C8 C15 . 1.511(2) ?
C8 C9 . 1.565(2) ?
C10 C11 . 1.374(2) ?
C10 C15 . 1.391(2) ?
C11 C12 . 1.381(3) ?
C11 H11 . 0.9300 ?
C12 C13 . 1.375(3) ?
C12 H12 . 0.9300 ?
C13 C14 . 1.385(3) ?
C13 H13 . 0.9300 ?
C14 C15 . 1.376(2) ?
C14 H14 . 0.9300 ?
C16 C21 . 1.382(2) ?
C16 C17 . 1.403(2) ?
C17 C18 . 1.367(2) ?
C17 H17 . 0.9300 ?
C18 C19 . 1.371(3) ?
C19 C20 . 1.359(2) ?
C20 C21 . 1.396(2) ?
C20 H20 . 0.9300 ?
C21 H21 . 0.9300 ?
C22 H22A . 0.9700 ?
C22 H22B . 0.9700 ?
C23 H23A . 0.9600 ?
C23 H23B . 0.9600 ?
C23 H23C . 0.9600 ?

loop_
_geom_torsion_atom_site_label_1
_geom_torsion_atom_site_label_2
_geom_torsion_atom_site_label_3
_geom_torsion_atom_site_label_4
_geom_torsion
C3 S1 C1 C2 -17.39(10)
C3 S1 C1 C6 -139.99(11)
C3 S1 C1 C8 100.32(10)
C3 N1 C2 O1 173.98(14)
C5 N1 C2 O1 -9.5(3)
C3 N1 C2 C1 -8.61(18)
C5 N1 C2 C1 167.92(17)
C6 C1 C2 O1 -38.38(19)
C8 C1 C2 O1 75.58(17)
S1 C1 C2 O1 -165.00(12)
C6 C1 C2 N1 144.16(12)
C8 C1 C2 N1 -101.87(13)
S1 C1 C2 N1 17.55(13)
C4 N2 C3 N1 0.2(2)
C4 N2 C3 S1 -176.92(17)
C2 N1 C3 N2 176.68(15)
C5 N1 C3 N2 -0.7(2)
C2 N1 C3 S1 -5.67(18)
C5 N1 C3 S1 177.00(12)
C1 S1 C3 N2 -168.72(17)
C1 S1 C3 N1 14.05(12)
C3 N2 C4 C5 0.3(3)
C2 N1 C5 C4 -176.03(19)
C3 N1 C5 C4 0.7(2)
N2 C4 C5 N1 -0.7(2)
C2 C1 C6 C16 -108.77(13)
C8 C1 C6 C16 134.26(12)
S1 C1 C6 C16 10.74(16)
C2 C1 C6 C7 121.91(12)
C8 C1 C6 C7 4.94(13)
S1 C1 C6 C7 -118.58(11)
C8 N3 C7 C6 46.05(14)
C23 N3 C7 C6 175.89(13)
C16 C6 C7 N3 -159.62(12)
C1 C6 C7 N3 -29.42(13)
C23 N3 C8 C15 62.85(18)
C7 N3 C8 C15 -167.57(12)
C23 N3 C8 C9 -53.92(18)
C7 N3 C8 C9 75.67(15)
C23 N3 C8 C1 -171.50(14)
C7 N3 C8 C1 -41.91(14)
C2 C1 C8 N3 -96.81(12)
C6 C1 C8 N3 21.21(13)
S1 C1 C8 N3 148.12(9)
C2 C1 C8 C15 28.40(15)
C6 C1 C8 C15 146.43(11)
S1 C1 C8 C15 -86.66(12)
C2 C1 C8 C9 141.85(11)
C6 C1 C8 C9 -100.12(12)
S1 C1 C8 C9 26.79(13)
C10 N4 C9 O2 176.40(16)
C10 N4 C9 C8 -3.15(18)
N3 C8 C9 O2 -49.5(2)
C15 C8 C9 O2 -173.78(15)
C1 C8 C9 O2 63.82(19)
N3 C8 C9 N4 130.07(14)
C15 C8 C9 N4 5.77(15)
C1 C8 C9 N4 -116.63(13)
C9 N4 C10 C11 -178.91(18)
C9 N4 C10 C15 -1.17(19)
C15 C10 C11 C12 -1.6(3)
N4 C10 C11 C12 175.92(19)
C10 C11 C12 C13 -0.6(3)
C11 C12 C13 C14 0.8(4)
C12 C13 C14 C15 1.1(3)
C13 C14 C15 C10 -3.3(3)
C13 C14 C15 C8 177.42(17)
C11 C10 C15 C14 3.6(3)
N4 C10 C15 C14 -174.35(14)
C11 C10 C15 C8 -176.97(16)
N4 C10 C15 C8 5.12(18)
N3 C8 C15 C14 49.0(2)
C9 C8 C15 C14 172.94(16)
C1 C8 C15 C14 -69.2(2)
N3 C8 C15 C10 -130.43(14)
C9 C8 C15 C10 -6.44(15)
C1 C8 C15 C10 111.42(14)
C7 C6 C16 C21 -121.73(15)
C1 C6 C16 C21 114.58(15)
C7 C6 C16 C17 57.66(18)
C1 C6 C16 C17 -66.03(18)
C21 C16 C17 C18 -0.9(2)
C6 C16 C17 C18 179.75(13)
C16 C17 C18 O3 -177.54(15)
C16 C17 C18 C19 0.6(2)
C22 O3 C18 C17 -178.79(17)
C22 O3 C18 C19 2.92(19)
C17 C18 C19 C20 0.2(3)
O3 C18 C19 C20 178.56(17)
C17 C18 C19 O4 -178.60(15)
O3 C18 C19 O4 -0.2(2)
C22 O4 C19 C20 178.72(19)
C22 O4 C19 C18 -2.6(2)
C18 C19 C20 C21 -0.6(3)
O4 C19 C20 C21 177.95(17)
C17 C16 C21 C20 0.5(2)
C6 C16 C21 C20 179.89(15)
C19 C20 C21 C16 0.2(3)
C19 O4 C22 O3 4.4(2)
C18 O3 C22 O4 -4.5(2)
